data_2215234
loop_
_publ_author_name
'Harrison, William T. A.'
'Ashalatha, B. V.'
'Narayana, B.'
'Sarojini, B. K.'
'Yathirajan, H. S.'

_publ_section_title
;
 (2<i>E</i>)-3-(Biphenyl-4-yl)-1-(3-bromo-2-thienyl)prop-2-en-1-one
;
_journal_coeditor_code NG2313
_journal_issue 9
_journal_name_full 'Acta Crystallographica Section E'
_journal_page_first o3898
_journal_page_last o3898
_journal_paper_doi 10.1107/S1600536807041141
_journal_volume 63
_journal_year 2007
_chemical_formula_iupac 'C19 H13 Br O S'
_chemical_formula_moiety 'C19 H13 Br O S'
_chemical_formula_sum 'C19 H13 Br O S'
_chemical_formula_weight 369.26
_chemical_name_systematic
;
(2E)-3-(Biphenyl-4-yl)-1-(3-bromo-2-thienyl)prop-2-en-1-one
;
_space_group_IT_number 14
_symmetry_cell_setting monoclinic
_symmetry_space_group_name_Hall '-P 2ybc'
_symmetry_space_group_name_H-M 'P 1 21/c 1'
_atom_sites_solution_hydrogens geom
_atom_sites_solution_primary direct
_atom_sites_solution_secondary difmap
_audit_creation_method SHELXL97
_cell_angle_alpha 90.00
_cell_angle_beta 92.8170(10)
_cell_angle_gamma 90.00
_cell_formula_units_Z 4
_cell_length_a 8.8345(5)
_cell_length_b 11.7429(6)
_cell_length_c 15.2162(8)
_cell_measurement_reflns_used 3780
_cell_measurement_temperature 291(2)
_cell_measurement_theta_max 26.00
_cell_measurement_theta_min 2.30
_cell_volume 1576.66(15)
_computing_cell_refinement 'SAINT (Bruker, 1999)'
_computing_data_collection 'SMART (Bruker, 1999)'
_computing_data_reduction SAINT
_computing_molecular_graphics 'ORTEP-3 (Farrugia, 1997)'
_computing_publication_material SHELXL97
_computing_structure_refinement 'SHELXL97 (Sheldrick, 1997)'
_computing_structure_solution 'SHELXS97 (Sheldrick, 1997)'
_diffrn_ambient_temperature 291(2)
_diffrn_measured_fraction_theta_full 1.000
_diffrn_measured_fraction_theta_max 1.000
_diffrn_measurement_device_type 'Bruker SMART1000 CCD'
_diffrn_measurement_method \w
_diffrn_radiation_monochromator graphite
_diffrn_radiation_source 'fine-focus sealed tube'
_diffrn_radiation_type MoK\a
_diffrn_radiation_wavelength 0.71073
_diffrn_reflns_av_R_equivalents 0.0214
_diffrn_reflns_av_sigmaI/netI 0.0258
_diffrn_reflns_limit_h_max 10
_diffrn_reflns_limit_h_min -10
_diffrn_reflns_limit_k_max 14
_diffrn_reflns_limit_k_min -13
_diffrn_reflns_limit_l_max 18
_diffrn_reflns_limit_l_min -18
_diffrn_reflns_number 9060
_diffrn_reflns_theta_full 26.00
_diffrn_reflns_theta_max 26.00
_diffrn_reflns_theta_min 2.19
_diffrn_standards_decay_% 0
_exptl_absorpt_coefficient_mu 2.738
_exptl_absorpt_correction_T_max 0.409
_exptl_absorpt_correction_T_min 0.336
_exptl_absorpt_correction_type multi-scan
_exptl_absorpt_process_details '(SADABS; Bruker, 1999)'
_exptl_crystal_colour colourless
_exptl_crystal_density_diffrn 1.556
_exptl_crystal_density_method 'not measured'
_exptl_crystal_description chunk
_exptl_crystal_F_000 744
_exptl_crystal_size_max 0.51
_exptl_crystal_size_mid 0.40
_exptl_crystal_size_min 0.40
_refine_diff_density_max 1.629
_refine_diff_density_min -0.614
_refine_ls_extinction_method none
_refine_ls_goodness_of_fit_ref 1.061
_refine_ls_hydrogen_treatment constr
_refine_ls_matrix_type full
_refine_ls_number_parameters 199
_refine_ls_number_reflns 3101
_refine_ls_number_restraints 0
_refine_ls_restrained_S_all 1.061
_refine_ls_R_factor_all 0.0641
_refine_ls_R_factor_gt 0.0457
_refine_ls_shift/su_max 0.000
_refine_ls_shift/su_mean 0.000
_refine_ls_structure_factor_coef Fsqd
_refine_ls_weighting_details 'calc w = 1/[\s^2^(Fo^2^)+(0.0796P)^2^+0.7492P] where P=(Fo^2^+2Fc^2^)/3'
_refine_ls_weighting_scheme calc
_refine_ls_wR_factor_gt 0.1311
_refine_ls_wR_factor_ref 0.1389
_reflns_number_gt 2252
_reflns_number_total 3101
_reflns_threshold_expression I>2\s(I)
_cod_data_source_file ng2313.cif
_cod_data_source_block I
_cod_original_sg_symbol_H-M 'P 21/c'
_cod_database_code 2215234
_cod_database_fobs_code 2215234

loop_
_symmetry_equiv_pos_as_xyz
'x, y, z'
'-x, y+1/2, -z+1/2'
'-x, -y, -z'
'x, -y-1/2, z-1/2'

loop_
_atom_site_type_symbol
_atom_site_label
_atom_site_fract_x
_atom_site_fract_y
_atom_site_fract_z
_atom_site_U_iso_or_equiv
_atom_site_adp_type
_atom_site_calc_flag
_atom_site_refinement_flags
_atom_site_occupancy
C C1 0.2215(7) -0.1259(4) 0.3559(4) 0.0859(18) Uani d . 1
H H1 0.1736 -0.1909 0.3334 0.103 Uiso calc R 1
C C2 0.1833(5) -0.0763(4) 0.4308(4) 0.0673(13) Uani d . 1
H H2 0.1066 -0.1015 0.4658 0.081 Uiso calc R 1
C C3 0.2759(4) 0.0202(3) 0.4495(3) 0.0528(10) Uani d . 1
C C4 0.3794(4) 0.0426(3) 0.3897(3) 0.0470(9) Uani d . 1
C C5 0.4951(4) 0.1313(3) 0.3766(3) 0.0456(9) Uani d . 1
C C6 0.5326(4) 0.2158(3) 0.4463(2) 0.0437(8) Uani d . 1
H H6 0.4967 0.2059 0.5023 0.052 Uiso calc R 1
C C7 0.6174(4) 0.3059(3) 0.4292(2) 0.0431(8) Uani d . 1
H H7 0.6468 0.3120 0.3715 0.052 Uiso calc R 1
C C8 0.6705(4) 0.3961(3) 0.4883(2) 0.0382(7) Uani d . 1
C C9 0.6416(4) 0.4009(3) 0.5778(2) 0.0413(8) Uani d . 1
H H9 0.5830 0.3443 0.6021 0.050 Uiso calc R 1
C C10 0.6981(4) 0.4878(3) 0.6306(2) 0.0401(8) Uani d . 1
H H10 0.6769 0.4885 0.6899 0.048 Uiso calc R 1
C C11 0.7865(4) 0.5750(3) 0.5974(2) 0.0360(7) Uani d . 1
C C12 0.8154(5) 0.5704(3) 0.5082(2) 0.0448(8) Uani d . 1
H H12 0.8736 0.6271 0.4837 0.054 Uiso calc R 1
C C13 0.7589(4) 0.4833(3) 0.4558(2) 0.0470(9) Uani d . 1
H H13 0.7804 0.4826 0.3966 0.056 Uiso calc R 1
C C14 0.8449(4) 0.6702(3) 0.6537(2) 0.0372(7) Uani d . 1
C C15 0.7666(5) 0.7065(3) 0.7262(2) 0.0466(9) Uani d . 1
H H15 0.6784 0.6689 0.7404 0.056 Uiso calc R 1
C C16 0.8182(5) 0.7973(4) 0.7770(3) 0.0554(10) Uani d . 1
H H16 0.7641 0.8204 0.8248 0.066 Uiso calc R 1
C C17 0.9485(5) 0.8537(4) 0.7576(3) 0.0567(10) Uani d . 1
H H17 0.9829 0.9145 0.7922 0.068 Uiso calc R 1
C C18 1.0277(5) 0.8198(3) 0.6869(3) 0.0556(10) Uani d . 1
H H18 1.1160 0.8578 0.6735 0.067 Uiso calc R 1
C C19 0.9766(4) 0.7292(3) 0.6353(3) 0.0482(9) Uani d . 1
H H19 1.0313 0.7072 0.5875 0.058 Uiso calc R 1
O O1 0.5569(4) 0.1320(3) 0.3065(2) 0.0685(9) Uani d . 1
S S1 0.36513(15) -0.06020(11) 0.30495(8) 0.0698(4) Uani d . 1
Br Br1 0.24246(5) 0.10336(4) 0.55286(3) 0.0651(2) Uani d . 1

loop_
_atom_site_aniso_label
_atom_site_aniso_U_11
_atom_site_aniso_U_22
_atom_site_aniso_U_33
_atom_site_aniso_U_12
_atom_site_aniso_U_13
_atom_site_aniso_U_23
C1 0.084(4) 0.046(3) 0.124(5) -0.013(2) -0.048(3) -0.003(3)
C2 0.058(3) 0.050(3) 0.092(4) -0.014(2) -0.021(2) 0.008(3)
C3 0.045(2) 0.043(2) 0.069(3) 0.0021(17) -0.0107(18) 0.0043(19)
C4 0.043(2) 0.034(2) 0.062(2) 0.0016(15) -0.0115(17) -0.0055(17)
C5 0.040(2) 0.038(2) 0.057(2) 0.0045(15) -0.0042(16) -0.0086(16)
C6 0.0443(19) 0.044(2) 0.0432(18) -0.0037(16) 0.0030(15) -0.0050(16)
C7 0.051(2) 0.0366(19) 0.0422(18) 0.0025(16) 0.0033(15) -0.0012(15)
C8 0.0426(19) 0.0294(17) 0.0425(18) 0.0002(14) 0.0022(14) 0.0017(14)
C9 0.0446(19) 0.0345(19) 0.0455(19) -0.0039(15) 0.0081(15) 0.0050(15)
C10 0.0459(19) 0.0381(19) 0.0370(17) -0.0006(15) 0.0073(14) 0.0029(15)
C11 0.0393(18) 0.0284(16) 0.0403(17) 0.0036(13) 0.0008(14) 0.0045(13)
C12 0.061(2) 0.0329(18) 0.0415(18) -0.0087(16) 0.0099(16) 0.0048(15)
C13 0.067(2) 0.038(2) 0.0363(18) -0.0060(18) 0.0109(16) 0.0004(15)
C14 0.0434(19) 0.0310(18) 0.0366(17) 0.0037(14) -0.0023(14) 0.0032(13)
C15 0.052(2) 0.044(2) 0.0435(19) -0.0034(17) 0.0026(16) -0.0032(16)
C16 0.070(3) 0.052(2) 0.044(2) 0.001(2) 0.0022(18) -0.0101(18)
C17 0.067(3) 0.041(2) 0.060(2) 0.000(2) -0.016(2) -0.0087(19)
C18 0.050(2) 0.045(2) 0.071(3) -0.0093(18) -0.0031(19) -0.0020(19)
C19 0.047(2) 0.042(2) 0.056(2) -0.0022(17) 0.0067(16) -0.0041(17)
O1 0.074(2) 0.069(2) 0.0636(18) -0.0089(16) 0.0186(16) -0.0273(15)
S1 0.0722(8) 0.0585(7) 0.0765(8) 0.0023(6) -0.0177(6) -0.0149(6)
Br1 0.0550(3) 0.0701(3) 0.0708(3) -0.0029(2) 0.0100(2) 0.0002(2)

loop_
_atom_type_symbol
_atom_type_description
_atom_type_scat_dispersion_real
_atom_type_scat_dispersion_imag
_atom_type_scat_source
C C 0.0033 0.0016 'International Tables Vol C Tables 4.2.6.8 and 6.1.1.4'
H H 0.0000 0.0000 'International Tables Vol C Tables 4.2.6.8 and 6.1.1.4'
O O 0.0106 0.0060 'International Tables Vol C Tables 4.2.6.8 and 6.1.1.4'
S S 0.1246 0.1234 'International Tables Vol C Tables 4.2.6.8 and 6.1.1.4'
Br Br -0.2901 2.4595 'International Tables Vol C Tables 4.2.6.8 and 6.1.1.4'

loop_
_geom_angle_atom_site_label_1
_geom_angle_atom_site_label_2
_geom_angle_atom_site_label_3
_geom_angle
C2 C1 S1 114.5(4)
C2 C1 H1 122.7
S1 C1 H1 122.7
C1 C2 C3 110.6(5)
C1 C2 H2 124.7
C3 C2 H2 124.7
C4 C3 C2 115.1(4)
C4 C3 Br1 127.0(3)
C2 C3 Br1 117.9(4)
C3 C4 C5 136.4(4)
C3 C4 S1 109.5(3)
C5 C4 S1 114.1(3)
O1 C5 C6 121.9(4)
O1 C5 C4 117.6(3)
C6 C5 C4 120.5(3)
C7 C6 C5 120.1(3)
C7 C6 H6 119.9
C5 C6 H6 119.9
C6 C7 C8 128.8(3)
C6 C7 H7 115.6
C8 C7 H7 115.6
C13 C8 C9 116.6(3)
C13 C8 C7 119.1(3)
C9 C8 C7 124.3(3)
C10 C9 C8 121.3(3)
C10 C9 H9 119.4
C8 C9 H9 119.4
C9 C10 C11 121.7(3)
C9 C10 H10 119.1
C11 C10 H10 119.1
C12 C11 C10 117.1(3)
C12 C11 C14 121.1(3)
C10 C11 C14 121.8(3)
C13 C12 C11 121.0(3)
C13 C12 H12 119.5
C11 C12 H12 119.5
C12 C13 C8 122.3(3)
C12 C13 H13 118.8
C8 C13 H13 118.8
C19 C14 C15 117.2(3)
C19 C14 C11 121.9(3)
C15 C14 C11 120.9(3)
C16 C15 C14 121.0(4)
C16 C15 H15 119.5
C14 C15 H15 119.5
C17 C16 C15 120.6(4)
C17 C16 H16 119.7
C15 C16 H16 119.7
C18 C17 C16 119.6(4)
C18 C17 H17 120.2
C16 C17 H17 120.2
C17 C18 C19 120.2(4)
C17 C18 H18 119.9
C19 C18 H18 119.9
C18 C19 C14 121.4(4)
C18 C19 H19 119.3
C14 C19 H19 119.3
C1 S1 C4 90.3(2)

loop_
_geom_bond_atom_site_label_1
_geom_bond_atom_site_label_2
_geom_bond_distance
C1 C2 1.339(8)
C1 S1 1.703(7)
C1 H1 0.9300
C2 C3 1.418(6)
C2 H2 0.9300
C3 C4 1.348(6)
C3 Br1 1.887(4)
C4 C5 1.480(5)
C4 S1 1.766(4)
C5 O1 1.222(5)
C5 C6 1.478(5)
C6 C7 1.330(5)
C6 H6 0.9300
C7 C8 1.452(5)
C7 H7 0.9300
C8 C13 1.393(5)
C8 C9 1.399(5)
C9 C10 1.378(5)
C9 H9 0.9300
C10 C11 1.397(5)
C10 H10 0.9300
C11 C12 1.395(5)
C11 C14 1.484(5)
C12 C13 1.376(5)
C12 H12 0.9300
C13 H13 0.9300
C14 C19 1.395(5)
C14 C15 1.397(5)
C15 C16 1.381(5)
C15 H15 0.9300
C16 C17 1.373(6)
C16 H16 0.9300
C17 C18 1.371(6)
C17 H17 0.9300
C18 C19 1.384(5)
C18 H18 0.9300
C19 H19 0.9300

loop_
_geom_hbond_atom_site_label_D
_geom_hbond_atom_site_label_H
_geom_hbond_atom_site_label_A
_geom_hbond_site_symmetry_A
_geom_hbond_distance_DH
_geom_hbond_distance_HA
_geom_hbond_distance_DA
_geom_hbond_angle_DHA
C10 H10 O1 4_566 0.93 2.54 3.321(5) 142

loop_
_geom_torsion_atom_site_label_1
_geom_torsion_atom_site_label_2
_geom_torsion_atom_site_label_3
_geom_torsion_atom_site_label_4
_geom_torsion
S1 C1 C2 C3 -0.7(5)
C1 C2 C3 C4 0.7(6)
C1 C2 C3 Br1 -179.7(3)
C2 C3 C4 C5 177.4(4)
Br1 C3 C4 C5 -2.1(7)
C2 C3 C4 S1 -0.4(4)
Br1 C3 C4 S1 -179.9(2)
C3 C4 C5 O1 -170.5(4)
S1 C4 C5 O1 7.2(5)
C3 C4 C5 C6 9.1(7)
S1 C4 C5 C6 -173.2(3)
O1 C5 C6 C7 10.7(6)
C4 C5 C6 C7 -169.0(3)
C5 C6 C7 C8 -178.0(3)
C6 C7 C8 C13 -179.9(4)
C6 C7 C8 C9 1.5(6)
C13 C8 C9 C10 0.0(5)
C7 C8 C9 C10 178.6(3)
C8 C9 C10 C11 0.1(5)
C9 C10 C11 C12 0.0(5)
C9 C10 C11 C14 178.7(3)
C10 C11 C12 C13 -0.1(5)
C14 C11 C12 C13 -178.8(3)
C11 C12 C13 C8 0.2(6)
C9 C8 C13 C12 -0.1(6)
C7 C8 C13 C12 -178.9(4)
C12 C11 C14 C19 -28.0(5)
C10 C11 C14 C19 153.3(3)
C12 C11 C14 C15 150.0(4)
C10 C11 C14 C15 -28.6(5)
C19 C14 C15 C16 0.1(5)
C11 C14 C15 C16 -178.0(3)
C14 C15 C16 C17 -0.3(6)
C15 C16 C17 C18 0.3(6)
C16 C17 C18 C19 0.0(6)
C17 C18 C19 C14 -0.2(6)
C15 C14 C19 C18 0.1(5)
C11 C14 C19 C18 178.2(3)
C2 C1 S1 C4 0.4(4)
C3 C4 S1 C1 0.0(3)
C5 C4 S1 C1 -178.3(3)

loop_
_cod_related_entry_id
_cod_related_entry_database
_cod_related_entry_code
1 ChemSpider 30655317
